data_1559611
loop_
_publ_author_name
'Bayer, Uwe'
'Werner, Daniel'
'Berkefeld, Andreas'
'Maichle-M\"ossmer, C\"acilia'
'Anwander, Reiner'

_publ_section_title
;
 Cerium-quinone redox couples put under scrutiny.
;
_journal_issue 4
_journal_name_full 'Chemical science'
_journal_page_first 1343
_journal_page_last 1351
_journal_paper_doi 10.1039/d0sc04489j
_journal_volume 12
_journal_year 2020
_chemical_formula_sum 'C90 H186 Ce2 Cl4 O29 Si6'
_chemical_formula_weight 2322.96
_chemical_properties_physical Air-sensitive,Moisture-sensitive
_space_group_crystal_system orthorhombic
_space_group_IT_number 52
_space_group_name_Hall '-P 2a 2bc'
_space_group_name_H-M_alt 'P n n a'
_atom_sites_solution_hydrogens geom
_audit_creation_method SHELXL-2014/7
_audit_update_record
;
2020-08-10 deposited with the CCDC.	2020-11-23 downloaded from the CCDC.
;
_cell_angle_alpha 90
_cell_angle_beta 90
_cell_angle_gamma 90
_cell_formula_units_Z 4
_cell_length_a 22.1584(19)
_cell_length_b 41.418(4)
_cell_length_c 13.4250(12)
_cell_measurement_reflns_used 9304
_cell_measurement_temperature 100(2)
_cell_measurement_theta_max 28.907
_cell_measurement_theta_min 2.307
_cell_volume 12320.9(19)
_computing_cell_refinement 'SAINT V8.37A (Bruker AXS Inc., 2015)'
_computing_data_collection 'APEX3 v2016.5-0 (Bruker AXS)'
_computing_data_reduction 'SAINT V8.37A (Bruker AXS Inc., 2015)'
_computing_structure_refinement 'SHELXL-2014/7 (Sheldrick, 2014)'
_computing_structure_solution 'XT, VERSION 2014/5,SHELXS-13 (Sheldrick 2008)'
_diffrn_ambient_temperature 100(2)
_diffrn_measured_fraction_theta_full 0.999
_diffrn_measured_fraction_theta_max 0.999
_diffrn_measurement_device_type 'Bruker APEX II DUO'
_diffrn_measurement_method 'omega scans'
_diffrn_radiation_type MoK\a
_diffrn_radiation_wavelength 0.71073
_diffrn_reflns_av_R_equivalents 0.0772
_diffrn_reflns_av_unetI/netI 0.0332
_diffrn_reflns_Laue_measured_fraction_full 0.999
_diffrn_reflns_Laue_measured_fraction_max 0.999
_diffrn_reflns_limit_h_max 28
_diffrn_reflns_limit_h_min -28
_diffrn_reflns_limit_k_max 53
_diffrn_reflns_limit_k_min -53
_diffrn_reflns_limit_l_max 17
_diffrn_reflns_limit_l_min -17
_diffrn_reflns_number 173543
_diffrn_reflns_point_group_measured_fraction_full 0.999
_diffrn_reflns_point_group_measured_fraction_max 0.999
_diffrn_reflns_theta_full 25.242
_diffrn_reflns_theta_max 27.102
_diffrn_reflns_theta_min 1.774
_diffrn_source 'ImuS-focus sealed tube'
_exptl_absorpt_coefficient_mu 0.937
_exptl_absorpt_correction_T_max 0.7459
_exptl_absorpt_correction_T_min 0.6401
_exptl_absorpt_correction_type numerical
_exptl_absorpt_process_details sadabs
_exptl_crystal_colour purple
_exptl_crystal_density_diffrn 1.252
_exptl_crystal_description plate
_exptl_crystal_F_000 4904
_exptl_crystal_size_max 0.252
_exptl_crystal_size_mid 0.202
_exptl_crystal_size_min 0.088
_refine_diff_density_max 1.733
_refine_diff_density_min -0.852
_refine_diff_density_rms 0.101
_refine_ls_extinction_method none
_refine_ls_goodness_of_fit_ref 1.108
_refine_ls_hydrogen_treatment constr
_refine_ls_matrix_type full
_refine_ls_number_parameters 896
_refine_ls_number_reflns 13600
_refine_ls_number_restraints 1893
_refine_ls_restrained_S_all 1.095
_refine_ls_R_factor_all 0.0663
_refine_ls_R_factor_gt 0.0527
_refine_ls_shift/su_max 0.002
_refine_ls_shift/su_mean 0.000
_refine_ls_structure_factor_coef Fsqd
_refine_ls_weighting_details 'w=1/[\s^2^(Fo^2^)+(0.0376P)^2^+50.7106P] where P=(Fo^2^+2Fc^2^)/3'
_refine_ls_weighting_scheme calc
_refine_ls_wR_factor_gt 0.1203
_refine_ls_wR_factor_ref 0.1280
_reflns_Friedel_coverage 0.000
_reflns_number_gt 11219
_reflns_number_total 13600
_reflns_threshold_expression 'I > 2\s(I)'
_cod_data_source_file d0sc04489j2.cif
_cod_data_source_block 5-Cl4hq_mo_ub502_0ma
_cod_depositor_comments
;Adding full bibliography for 1559596--1559611.cif.

 Adding full bibliography for 1559596--1559611.cif.
;
_cod_original_cell_volume 12320.8(19)
_cod_database_code 1559611
_shelx_shelxl_version_number 2014/7
_shelx_space_group_comment
;
The symmetry employed for this shelxl refinement is uniquely defined
by the following loop, which should always be used as a source of
symmetry information in preference to the above space-group names.
They are only intended as comments.
;
_shelx_estimated_absorpt_t_min 0.798
_shelx_estimated_absorpt_t_max 0.922

loop_
_space_group_symop_operation_xyz
'x, y, z'
'x, -y+1/2, -z+1/2'
'-x+1/2, y+1/2, -z+1/2'
'-x+1/2, -y, z'
'-x, -y, -z'
'-x, y-1/2, z-1/2'
'x-1/2, -y-1/2, z-1/2'
'x-1/2, y, -z'

loop_
_atom_site_label
_atom_site_type_symbol
_atom_site_fract_x
_atom_site_fract_y
_atom_site_fract_z
_atom_site_U_iso_or_equiv
_atom_site_adp_type
_atom_site_occupancy
_atom_site_site_symmetry_order
_atom_site_calc_flag
_atom_site_refinement_flags_posn
_atom_site_refinement_flags_adp
_atom_site_refinement_flags_occupancy
_atom_site_disorder_assembly
_atom_site_disorder_group
O200 O 0.2877(7) 0.0021(4) 0.1617(9) 0.129(4) Uani 0.5 1 d D U P . .
C201 C 0.2500 0.0000 0.2429(10) 0.102(3) Uani 1 2 d DS TU P . .
H20A H 0.2550 0.0199 0.2831 0.123 Uiso 0.5 1 calc R U P . .
H20B H 0.2635 -0.0184 0.2845 0.123 Uiso 0.5 1 calc R U P . .
C202 C 0.1724(6) -0.0051(3) 0.2178(11) 0.090(3) Uani 0.5 1 d D U P . .
H20C H 0.1555 -0.0239 0.2537 0.108 Uiso 0.5 1 calc R U P . .
H20D H 0.1490 0.0145 0.2351 0.108 Uiso 0.5 1 calc R U P . .
C203 C 0.1739(7) -0.0112(5) 0.0943(11) 0.117(4) Uani 0.5 1 d D U P . .
H20E H 0.1450 0.0028 0.0587 0.140 Uiso 0.5 1 calc R U P . .
H20F H 0.1661 -0.0341 0.0770 0.140 Uiso 0.5 1 calc R U P . .
C204 C 0.2500 0.0000 0.0705(11) 0.130(4) Uani 1 2 d DS TU P . .
H20G H 0.2682 -0.0160 0.0246 0.155 Uiso 0.5 1 calc R U P . .
H20H H 0.2504 0.0212 0.0365 0.155 Uiso 0.5 1 calc R U P . .
O1_8 O 0.35155(19) 0.66827(11) 0.1302(4) 0.0375(12) Uani 0.798(9) 1 d D U P A 2
C1_8 C 0.3065(3) 0.67996(19) 0.0610(6) 0.0570(19) Uani 0.798(9) 1 d D U P A 2
C2_8 C 0.2906(4) 0.71335(19) 0.0989(9) 0.084(3) Uani 0.798(9) 1 d D U P A 2
H2A_8 H 0.2644 0.7242 0.0504 0.125 Uiso 0.798(9) 1 calc R U P A 2
H2B_8 H 0.3276 0.7259 0.1080 0.125 Uiso 0.798(9) 1 calc R U P A 2
H2C_8 H 0.2694 0.7115 0.1627 0.125 Uiso 0.798(9) 1 calc R U P A 2
C3_8 C 0.3360(3) 0.6821(2) -0.0413(6) 0.068(2) Uani 0.798(9) 1 d D U P A 2
H3A_8 H 0.3481 0.6605 -0.0630 0.103 Uiso 0.798(9) 1 calc R U P A 2
H3B_8 H 0.3716 0.6961 -0.0374 0.103 Uiso 0.798(9) 1 calc R U P A 2
H3C_8 H 0.3072 0.6911 -0.0891 0.103 Uiso 0.798(9) 1 calc R U P A 2
C4_8 C 0.2520(3) 0.6582(2) 0.0578(7) 0.064(2) Uani 0.798(9) 1 d D U P A 2
H4A_8 H 0.2212 0.6678 0.0145 0.096 Uiso 0.798(9) 1 calc R U P A 2
H4B_8 H 0.2357 0.6557 0.1252 0.096 Uiso 0.798(9) 1 calc R U P A 2
H4C_8 H 0.2638 0.6370 0.0316 0.096 Uiso 0.798(9) 1 calc R U P A 2
O1_7 O 0.3266(13) 0.6077(7) 0.2488(18) 0.045(5) Uani 0.197(13) 1 d D U P A 1
C1_7 C 0.3175(10) 0.5999(6) 0.353(2) 0.052(5) Uani 0.197(13) 1 d D U P A 1
C2_7 C 0.3642(13) 0.5750(6) 0.382(2) 0.053(6) Uani 0.197(13) 1 d D U P A 1
H2A_7 H 0.3610 0.5563 0.3376 0.080 Uiso 0.197(13) 1 calc R U P A 1
H2B_7 H 0.3573 0.5682 0.4509 0.080 Uiso 0.197(13) 1 calc R U P A 1
H2C_7 H 0.4046 0.5845 0.3762 0.080 Uiso 0.197(13) 1 calc R U P A 1
C3_7 C 0.3243(12) 0.6294(6) 0.417(2) 0.050(6) Uani 0.197(13) 1 d D U P A 1
H3A_7 H 0.3613 0.6409 0.3988 0.075 Uiso 0.197(13) 1 calc R U P A 1
H3B_7 H 0.3267 0.6229 0.4875 0.075 Uiso 0.197(13) 1 calc R U P A 1
H3C_7 H 0.2895 0.6437 0.4077 0.075 Uiso 0.197(13) 1 calc R U P A 1
C4_7 C 0.2543(11) 0.5860(8) 0.359(3) 0.063(7) Uani 0.197(13) 1 d D U P A 1
H4A_7 H 0.2248 0.6030 0.3441 0.094 Uiso 0.197(13) 1 calc R U P A 1
H4B_7 H 0.2471 0.5776 0.4260 0.094 Uiso 0.197(13) 1 calc R U P A 1
H4C_7 H 0.2502 0.5685 0.3103 0.094 Uiso 0.197(13) 1 calc R U P A 1
O1_6 O 0.3471(8) 0.6669(5) 0.185(2) 0.057(5) Uani 0.202(9) 1 d D U P A 1
C1_6 C 0.2946(8) 0.6825(5) 0.144(2) 0.068(6) Uani 0.202(9) 1 d D U P A 1
C2_6 C 0.3068(15) 0.6872(8) 0.034(2) 0.072(8) Uani 0.202(9) 1 d D U P A 1
H2A_6 H 0.2962 0.6675 -0.0027 0.108 Uiso 0.202(9) 1 calc R U P A 1
H2B_6 H 0.3497 0.6920 0.0236 0.108 Uiso 0.202(9) 1 calc R U P A 1
H2C_6 H 0.2824 0.7052 0.0086 0.108 Uiso 0.202(9) 1 calc R U P A 1
C3_6 C 0.2395(9) 0.6620(7) 0.162(3) 0.075(8) Uani 0.202(9) 1 d D U P A 1
H3A_6 H 0.2031 0.6752 0.1540 0.113 Uiso 0.202(9) 1 calc R U P A 1
H3B_6 H 0.2409 0.6533 0.2299 0.113 Uiso 0.202(9) 1 calc R U P A 1
H3C_6 H 0.2386 0.6441 0.1142 0.113 Uiso 0.202(9) 1 calc R U P A 1
C4_6 C 0.2885(11) 0.7146(5) 0.196(3) 0.072(7) Uani 0.202(9) 1 d D U P A 1
H4A_6 H 0.3230 0.7283 0.1796 0.108 Uiso 0.202(9) 1 calc R U P A 1
H4B_6 H 0.2875 0.7110 0.2686 0.108 Uiso 0.202(9) 1 calc R U P A 1
H4C_6 H 0.2511 0.7252 0.1754 0.108 Uiso 0.202(9) 1 calc R U P A 1
O1_5 O 0.3191(3) 0.61221(16) 0.2206(4) 0.0345(12) Uani 0.803(13) 1 d D U P A 2
C1_5 C 0.2996(3) 0.6136(2) 0.3225(5) 0.0514(18) Uani 0.803(13) 1 d D U P A 2
C2_5 C 0.3376(4) 0.5903(3) 0.3817(6) 0.073(3) Uani 0.803(13) 1 d D U P A 2
H2A_5 H 0.3370 0.5691 0.3494 0.109 Uiso 0.803(13) 1 calc R U P A 2
H2B_5 H 0.3212 0.5884 0.4493 0.109 Uiso 0.803(13) 1 calc R U P A 2
H2C_5 H 0.3792 0.5983 0.3849 0.109 Uiso 0.803(13) 1 calc R U P A 2
C3_5 C 0.3042(4) 0.6476(2) 0.3626(8) 0.079(3) Uani 0.803(13) 1 d D U P A 2
H3A_5 H 0.3459 0.6552 0.3563 0.118 Uiso 0.803(13) 1 calc R U P A 2
H3B_5 H 0.2923 0.6478 0.4329 0.118 Uiso 0.803(13) 1 calc R U P A 2
H3C_5 H 0.2774 0.6618 0.3246 0.118 Uiso 0.803(13) 1 calc R U P A 2
C4_5 C 0.2340(3) 0.6027(3) 0.3214(6) 0.062(3) Uani 0.803(13) 1 d D U P A 2
H4A_5 H 0.2107 0.6165 0.2763 0.093 Uiso 0.803(13) 1 calc R U P A 2
H4B_5 H 0.2173 0.6042 0.3888 0.093 Uiso 0.803(13) 1 calc R U P A 2
H4C_5 H 0.2318 0.5802 0.2984 0.093 Uiso 0.803(13) 1 calc R U P A 2
O1_4 O 0.5156(10) 0.6440(4) 0.6191(17) 0.044(3) Uani 0.48(3) 1 d D U P B 2
C1_4 C 0.5083(7) 0.6097(4) 0.6342(10) 0.047(3) Uani 0.48(3) 1 d D U P B 2
C2_4 C 0.5659(8) 0.5931(5) 0.6012(16) 0.061(4) Uani 0.48(3) 1 d D U P B 2
H2A_4 H 0.5734 0.5978 0.5307 0.091 Uiso 0.48(3) 1 calc R U P B 2
H2B_4 H 0.5617 0.5697 0.6103 0.091 Uiso 0.48(3) 1 calc R U P B 2
H2C_4 H 0.5998 0.6010 0.6413 0.091 Uiso 0.48(3) 1 calc R U P B 2
C3_4 C 0.5004(12) 0.6054(4) 0.7446(9) 0.059(4) Uani 0.48(3) 1 d D U P B 2
H3A_4 H 0.4641 0.6168 0.7665 0.089 Uiso 0.48(3) 1 calc R U P B 2
H3B_4 H 0.5357 0.6142 0.7793 0.089 Uiso 0.48(3) 1 calc R U P B 2
H3C_4 H 0.4965 0.5824 0.7599 0.089 Uiso 0.48(3) 1 calc R U P B 2
C4_4 C 0.4545(6) 0.5976(4) 0.5763(13) 0.052(4) Uani 0.48(3) 1 d D U P B 2
H4A_4 H 0.4630 0.5990 0.5048 0.078 Uiso 0.48(3) 1 calc R U P B 2
H4B_4 H 0.4191 0.6109 0.5922 0.078 Uiso 0.48(3) 1 calc R U P B 2
H4C_4 H 0.4464 0.5751 0.5944 0.078 Uiso 0.48(3) 1 calc R U P B 2
O1_3 O 0.4360(13) 0.6763(7) 0.537(2) 0.054(4) Uani 0.347(10) 1 d D U P B 2
C1_3 C 0.3985(8) 0.6943(4) 0.6036(13) 0.065(4) Uani 0.347(10) 1 d D U P B 2
C2_3 C 0.3674(11) 0.7205(5) 0.5446(16) 0.093(6) Uani 0.347(10) 1 d D U P B 2
H2A_3 H 0.3963 0.7304 0.4986 0.140 Uiso 0.347(10) 1 calc R U P B 2
H2B_3 H 0.3518 0.7370 0.5903 0.140 Uiso 0.347(10) 1 calc R U P B 2
H2C_3 H 0.3339 0.7111 0.5068 0.140 Uiso 0.347(10) 1 calc R U P B 2
C3_3 C 0.3521(8) 0.6712(4) 0.6454(15) 0.069(5) Uani 0.347(10) 1 d D U P B 2
H3A_3 H 0.3234 0.6653 0.5930 0.103 Uiso 0.347(10) 1 calc R U P B 2
H3B_3 H 0.3304 0.6816 0.7003 0.103 Uiso 0.347(10) 1 calc R U P B 2
H3C_3 H 0.3723 0.6517 0.6701 0.103 Uiso 0.347(10) 1 calc R U P B 2
C4_3 C 0.4358(10) 0.7098(6) 0.6850(16) 0.083(6) Uani 0.347(10) 1 d D U P B 2
H4A_3 H 0.4568 0.6930 0.7229 0.124 Uiso 0.347(10) 1 calc R U P B 2
H4B_3 H 0.4094 0.7220 0.7296 0.124 Uiso 0.347(10) 1 calc R U P B 2
H4C_3 H 0.4655 0.7244 0.6550 0.124 Uiso 0.347(10) 1 calc R U P B 2
O1_2 O 0.5279(8) 0.6435(4) 0.6209(16) 0.043(3) Uani 0.52(3) 1 d D U P B 1
C1_2 C 0.5195(7) 0.6095(4) 0.6394(11) 0.056(3) Uani 0.52(3) 1 d D U P B 1
C2_2 C 0.5630(9) 0.5911(5) 0.5723(14) 0.068(5) Uani 0.52(3) 1 d D U P B 1
H2A_2 H 0.5532 0.5955 0.5024 0.102 Uiso 0.52(3) 1 calc R U P B 1
H2B_2 H 0.5593 0.5679 0.5852 0.102 Uiso 0.52(3) 1 calc R U P B 1
H2C_2 H 0.6044 0.5981 0.5861 0.102 Uiso 0.52(3) 1 calc R U P B 1
C3_2 C 0.5364(11) 0.6041(4) 0.7468(9) 0.064(4) Uani 0.52(3) 1 d D U P B 1
H3A_2 H 0.5262 0.5820 0.7660 0.096 Uiso 0.52(3) 1 calc R U P B 1
H3B_2 H 0.5142 0.6193 0.7890 0.096 Uiso 0.52(3) 1 calc R U P B 1
H3C_2 H 0.5799 0.6076 0.7552 0.096 Uiso 0.52(3) 1 calc R U P B 1
C4_2 C 0.4551(7) 0.6006(5) 0.621(2) 0.081(5) Uani 0.52(3) 1 d D U P B 1
H4A_2 H 0.4440 0.6065 0.5524 0.121 Uiso 0.52(3) 1 calc R U P B 1
H4B_2 H 0.4290 0.6122 0.6677 0.121 Uiso 0.52(3) 1 calc R U P B 1
H4C_2 H 0.4499 0.5773 0.6299 0.121 Uiso 0.52(3) 1 calc R U P B 1
O1_1 O 0.4354(6) 0.6800(3) 0.5249(9) 0.041(2) Uani 0.653(10) 1 d D U P B 1
C1_1 C 0.4076(4) 0.7035(2) 0.5894(8) 0.061(2) Uani 0.653(10) 1 d D U P B 1
C2_1 C 0.4235(7) 0.6965(3) 0.6981(8) 0.084(4) Uani 0.653(10) 1 d D U P B 1
H2A_1 H 0.4107 0.6745 0.7152 0.125 Uiso 0.653(10) 1 calc R U P B 1
H2B_1 H 0.4028 0.7120 0.7413 0.125 Uiso 0.653(10) 1 calc R U P B 1
H2C_1 H 0.4673 0.6985 0.7073 0.125 Uiso 0.653(10) 1 calc R U P B 1
C3_1 C 0.4261(5) 0.7367(2) 0.5554(9) 0.073(3) Uani 0.653(10) 1 d D U P B 1
H3A_1 H 0.4212 0.7383 0.4830 0.109 Uiso 0.653(10) 1 calc R U P B 1
H3B_1 H 0.4684 0.7404 0.5729 0.109 Uiso 0.653(10) 1 calc R U P B 1
H3C_1 H 0.4007 0.7529 0.5881 0.109 Uiso 0.653(10) 1 calc R U P B 1
C4_1 C 0.3406(4) 0.6992(3) 0.5700(10) 0.094(4) Uani 0.653(10) 1 d D U P B 1
H4A_1 H 0.3321 0.7035 0.4996 0.141 Uiso 0.653(10) 1 calc R U P B 1
H4B_1 H 0.3178 0.7143 0.6115 0.141 Uiso 0.653(10) 1 calc R U P B 1
H4C_1 H 0.3288 0.6770 0.5862 0.141 Uiso 0.653(10) 1 calc R U P B 1
C5 C 0.3882(2) 0.57929(13) 0.0401(4) 0.0418(11) Uani 1 1 d . U . . .
C6 C 0.3277(3) 0.56316(15) 0.0408(6) 0.0712(19) Uani 1 1 d . U . . .
H6A H 0.3000 0.5750 -0.0028 0.107 Uiso 1 1 calc R U . . .
H6B H 0.3117 0.5630 0.1088 0.107 Uiso 1 1 calc R U . . .
H6C H 0.3319 0.5409 0.0168 0.107 Uiso 1 1 calc R U . . .
C7 C 0.4319(2) 0.56466(13) 0.1144(4) 0.0467(12) Uani 1 1 d . U . . .
H7A H 0.4382 0.5418 0.0986 0.070 Uiso 1 1 calc R U . . .
H7B H 0.4152 0.5666 0.1818 0.070 Uiso 1 1 calc R U . . .
H7C H 0.4706 0.5761 0.1110 0.070 Uiso 1 1 calc R U . . .
C8 C 0.4157(4) 0.5776(2) -0.0642(5) 0.083(2) Uani 1 1 d . U . . .
H8A H 0.4187 0.5550 -0.0852 0.124 Uiso 1 1 calc R U . . .
H8B H 0.4561 0.5873 -0.0633 0.124 Uiso 1 1 calc R U . . .
H8C H 0.3900 0.5894 -0.1111 0.124 Uiso 1 1 calc R U . . .
C13 C 0.6322(2) 0.55282(13) 0.0109(4) 0.0424(11) Uani 1 1 d . U . . .
C14 C 0.6565(3) 0.57462(15) -0.0716(5) 0.0578(15) Uani 1 1 d . U . . .
H14A H 0.6684 0.5614 -0.1288 0.087 Uiso 1 1 calc R U . . .
H14B H 0.6915 0.5866 -0.0469 0.087 Uiso 1 1 calc R U . . .
H14C H 0.6250 0.5899 -0.0920 0.087 Uiso 1 1 calc R U . . .
C15 C 0.5771(3) 0.53389(16) -0.0252(5) 0.0597(16) Uani 1 1 d . U . . .
H15A H 0.5468 0.5489 -0.0511 0.090 Uiso 1 1 calc R U . . .
H15B H 0.5600 0.5217 0.0306 0.090 Uiso 1 1 calc R U . . .
H15C H 0.5893 0.5189 -0.0780 0.090 Uiso 1 1 calc R U . . .
C16 C 0.6808(2) 0.52996(13) 0.0477(4) 0.0490(13) Uani 1 1 d . U . . .
H16A H 0.6951 0.5167 -0.0079 0.074 Uiso 1 1 calc R U . . .
H16B H 0.6641 0.5160 0.0998 0.074 Uiso 1 1 calc R U . . .
H16C H 0.7145 0.5425 0.0749 0.074 Uiso 1 1 calc R U . . .
C17 C 0.5594(3) 0.51631(13) 0.3060(5) 0.0516(12) Uani 1 1 d . U . . .
C21 C 0.7196(2) 0.58868(14) 0.2879(4) 0.0436(10) Uani 1 1 d . U . . .
C22 C 0.7273(3) 0.61348(15) 0.2093(5) 0.0580(14) Uani 1 1 d . U . . .
H22A H 0.7329 0.6029 0.1447 0.087 Uiso 1 1 calc R U . . .
H22B H 0.7628 0.6267 0.2244 0.087 Uiso 1 1 calc R U . . .
H22C H 0.6914 0.6273 0.2069 0.087 Uiso 1 1 calc R U . . .
C23 C 0.7005(3) 0.60430(19) 0.3853(5) 0.072(2) Uani 1 1 d . U . . .
H23A H 0.7324 0.6189 0.4084 0.108 Uiso 1 1 calc R U . . .
H23B H 0.6935 0.5875 0.4355 0.108 Uiso 1 1 calc R U . . .
H23C H 0.6632 0.6166 0.3749 0.108 Uiso 1 1 calc R U . . .
C24 C 0.7751(2) 0.56832(16) 0.3005(5) 0.0630(16) Uani 1 1 d . U . . .
H24A H 0.7855 0.5583 0.2366 0.094 Uiso 1 1 calc R U . . .
H24B H 0.7673 0.5515 0.3501 0.094 Uiso 1 1 calc R U . . .
H24C H 0.8086 0.5819 0.3229 0.094 Uiso 1 1 calc R U . . .
C29 C 0.6096(2) 0.70283(13) 0.5664(4) 0.0459(10) Uani 1 1 d . U . . .
C30 C 0.6259(3) 0.73682(14) 0.5342(5) 0.0581(15) Uani 1 1 d . U . . .
H30A H 0.6196 0.7390 0.4623 0.087 Uiso 1 1 calc R U . . .
H30B H 0.6684 0.7410 0.5499 0.087 Uiso 1 1 calc R U . . .
H30C H 0.6003 0.7524 0.5695 0.087 Uiso 1 1 calc R U . . .
C31 C 0.6158(3) 0.69948(18) 0.6791(4) 0.0680(18) Uani 1 1 d . U . . .
H31A H 0.6031 0.6778 0.6994 0.102 Uiso 1 1 calc R U . . .
H31B H 0.5903 0.7156 0.7120 0.102 Uiso 1 1 calc R U . . .
H31C H 0.6580 0.7029 0.6982 0.102 Uiso 1 1 calc R U . . .
C32 C 0.6484(2) 0.67850(14) 0.5125(4) 0.0512(13) Uani 1 1 d . U . . .
H32A H 0.6421 0.6806 0.4405 0.077 Uiso 1 1 calc R U . . .
H32B H 0.6373 0.6567 0.5337 0.077 Uiso 1 1 calc R U . . .
H32C H 0.6909 0.6825 0.5282 0.077 Uiso 1 1 calc R U . . .
O1 O 0.58729(12) 0.68361(6) 0.2606(2) 0.0254(6) Uani 1 1 d . U . . .
C1 C 0.58822(17) 0.71556(9) 0.2550(3) 0.0220(7) Uani 1 1 d . U . . .
O2 O 0.43320(13) 0.63485(7) 0.2266(2) 0.0306(6) Uani 1 1 d . U . . .
C2 C 0.53430(16) 0.73344(9) 0.2522(3) 0.0259(8) Uani 1 1 d . U . . .
O3 O 0.57227(12) 0.60111(7) 0.2487(2) 0.0273(6) Uani 1 1 d . U . . .
C3 C 0.64181(16) 0.73315(9) 0.2518(3) 0.0227(8) Uani 1 1 d . U . . .
O4 O 0.51374(14) 0.64840(7) 0.4224(2) 0.0318(6) Uani 1 1 d . U . . .
O5 O 0.53398(15) 0.65446(9) 0.0851(2) 0.0408(8) Uani 1 1 d . U . . .
O6 O 0.37980(14) 0.61309(8) 0.0596(3) 0.0380(7) Uani 1 1 d . U . . .
O8 O 0.61362(15) 0.57492(8) 0.0882(3) 0.0417(8) Uani 1 1 d . U . . .
O9 O 0.57078(16) 0.53659(8) 0.2201(3) 0.0440(8) Uani 1 1 d . U . . .
O10 O 0.67244(15) 0.56535(9) 0.2615(3) 0.0433(8) Uani 1 1 d . U . . .
O12 O 0.54712(15) 0.69866(8) 0.5389(2) 0.0381(7) Uani 1 1 d . U . . .
Si1 Si 0.37070(5) 0.63172(3) 0.16394(11) 0.0335(3) Uani 1 1 d . U . . .
Si2 Si 0.60877(5) 0.57015(3) 0.20770(9) 0.0277(2) Uani 1 1 d . U . . .
Si3 Si 0.50528(6) 0.66673(3) 0.52694(9) 0.0318(3) Uani 1 1 d . U . . .
Cl1 Cl 0.46692(4) 0.71190(2) 0.25494(11) 0.0418(3) Uani 1 1 d . U . . .
Cl2 Cl 0.70862(4) 0.71185(2) 0.25260(10) 0.0369(3) Uani 1 1 d . U . . .
Ce1 Ce 0.52278(2) 0.64379(2) 0.26704(2) 0.01998(7) Uani 1 1 d . U . . .
C20 C 0.5525(4) 0.5344(2) 0.3939(7) 0.058(2) Uani 0.727(9) 1 d . U P C 1
H20I H 0.5898 0.5462 0.4077 0.087 Uiso 0.727(9) 1 calc R U P C 1
H20J H 0.5436 0.5198 0.4495 0.087 Uiso 0.727(9) 1 calc R U P C 1
H20K H 0.5192 0.5497 0.3857 0.087 Uiso 0.727(9) 1 calc R U P C 1
C19 C 0.6151(4) 0.49283(18) 0.3051(7) 0.057(2) Uani 0.727(9) 1 d . U P C 1
H19A H 0.6180 0.4824 0.2398 0.085 Uiso 0.727(9) 1 calc R U P C 1
H19B H 0.6099 0.4764 0.3568 0.085 Uiso 0.727(9) 1 calc R U P C 1
H19C H 0.6520 0.5051 0.3181 0.085 Uiso 0.727(9) 1 calc R U P C 1
C18 C 0.5027(4) 0.4962(2) 0.2743(9) 0.056(2) Uani 0.727(9) 1 d . U P C 1
H18A H 0.4669 0.5102 0.2753 0.084 Uiso 0.727(9) 1 calc R U P C 1
H18B H 0.4970 0.4783 0.3208 0.084 Uiso 0.727(9) 1 calc R U P C 1
H18C H 0.5087 0.4877 0.2069 0.084 Uiso 0.727(9) 1 calc R U P C 1
C100 C 0.5958(5) 0.6587(3) 0.0417(10) 0.043(2) Uani 0.727(9) 1 d . U P C 1
H10A H 0.6186 0.6381 0.0438 0.052 Uiso 0.727(9) 1 calc R U P C 1
H10B H 0.6187 0.6753 0.0787 0.052 Uiso 0.727(9) 1 calc R U P C 1
C101 C 0.5848(4) 0.6693(3) -0.0660(6) 0.046(2) Uani 0.727(9) 1 d . U P C 1
H10C H 0.5789 0.6507 -0.1112 0.055 Uiso 0.727(9) 1 calc R U P C 1
H10D H 0.6177 0.6832 -0.0915 0.055 Uiso 0.727(9) 1 calc R U P C 1
C102 C 0.5237(6) 0.6891(3) -0.0488(11) 0.080(4) Uani 0.727(9) 1 d . U P C 1
H10E H 0.5325 0.7108 -0.0220 0.096 Uiso 0.727(9) 1 calc R U P C 1
H10F H 0.5013 0.6915 -0.1122 0.096 Uiso 0.727(9) 1 calc R U P C 1
C103 C 0.4898(6) 0.6707(4) 0.0207(12) 0.073(5) Uani 0.727(9) 1 d . U P C 1
H10G H 0.4643 0.6547 -0.0142 0.087 Uiso 0.727(9) 1 calc R U P C 1
H10H H 0.4633 0.6850 0.0606 0.087 Uiso 0.727(9) 1 calc R U P C 1
C18A C 0.5295(14) 0.4915(7) 0.272(3) 0.069(6) Uani 0.273(9) 1 d . U P C 2
H18D H 0.5128 0.4966 0.2067 0.103 Uiso 0.273(9) 1 calc R U P C 2
H18E H 0.4966 0.4863 0.3184 0.103 Uiso 0.273(9) 1 calc R U P C 2
H18F H 0.5568 0.4729 0.2669 0.103 Uiso 0.273(9) 1 calc R U P C 2
C19A C 0.6001(13) 0.5101(6) 0.401(2) 0.078(7) Uani 0.273(9) 1 d . U P C 2
H19D H 0.5775 0.4973 0.4498 0.117 Uiso 0.273(9) 1 calc R U P C 2
H19E H 0.6113 0.5308 0.4311 0.117 Uiso 0.273(9) 1 calc R U P C 2
H19F H 0.6366 0.4984 0.3815 0.117 Uiso 0.273(9) 1 calc R U P C 2
C20A C 0.5066(10) 0.5399(5) 0.3661(18) 0.054(5) Uani 0.273(9) 1 d . U P C 2
H20L H 0.4728 0.5442 0.3210 0.080 Uiso 0.273(9) 1 calc R U P C 2
H20M H 0.5252 0.5603 0.3862 0.080 Uiso 0.273(9) 1 calc R U P C 2
H20N H 0.4918 0.5285 0.4253 0.080 Uiso 0.273(9) 1 calc R U P C 2
C10A C 0.5872(15) 0.6490(11) 0.034(3) 0.063(9) Uani 0.273(9) 1 d . U P C 2
H10I H 0.5844 0.6291 -0.0066 0.075 Uiso 0.273(9) 1 calc R U P C 2
H10J H 0.6215 0.6468 0.0809 0.075 Uiso 0.273(9) 1 calc R U P C 2
C11A C 0.5947(14) 0.6771(11) -0.029(3) 0.093(11) Uani 0.273(9) 1 d . U P C 2
H11A H 0.6243 0.6737 -0.0827 0.111 Uiso 0.273(9) 1 calc R U P C 2
H11B H 0.6044 0.6969 0.0095 0.111 Uiso 0.273(9) 1 calc R U P C 2
C12A C 0.5185(13) 0.6760(6) -0.0709(17) 0.038(4) Uani 0.273(9) 1 d . U P C 2
H12A H 0.5013 0.6979 -0.0802 0.045 Uiso 0.273(9) 1 calc R U P C 2
H12B H 0.5137 0.6633 -0.1327 0.045 Uiso 0.273(9) 1 calc R U P C 2
C13A C 0.4961(13) 0.6611(7) 0.008(2) 0.029(4) Uani 0.273(9) 1 d . U P C 2
H13A H 0.4782 0.6405 -0.0144 0.035 Uiso 0.273(9) 1 calc R U P C 2
H13B H 0.4627 0.6745 0.0346 0.035 Uiso 0.273(9) 1 calc R U P C 2

loop_
_atom_site_aniso_label
_atom_site_aniso_U_11
_atom_site_aniso_U_22
_atom_site_aniso_U_33
_atom_site_aniso_U_23
_atom_site_aniso_U_13
_atom_site_aniso_U_12
O200 0.144(5) 0.136(8) 0.106(5) -0.003(3) 0.007(3) 0.003(4)
C201 0.131(5) 0.075(6) 0.101(5) 0.000 0.000 0.012(4)
C202 0.126(5) 0.041(6) 0.104(6) 0.021(5) 0.000(2) 0.013(4)
C203 0.149(6) 0.092(8) 0.109(6) 0.011(5) -0.007(2) 0.010(5)
C204 0.155(6) 0.126(8) 0.107(5) 0.000 0.000 -0.001(5)
O1_8 0.0199(19) 0.032(2) 0.061(3) 0.005(2) -0.0035(19) 0.0028(15)
C1_8 0.030(3) 0.055(3) 0.086(4) 0.026(3) -0.014(3) 0.007(2)
C2_8 0.062(5) 0.060(4) 0.129(8) 0.016(4) -0.013(5) 0.021(3)
C3_8 0.036(3) 0.084(5) 0.085(4) 0.036(4) -0.017(3) 0.006(3)
C4_8 0.031(3) 0.076(4) 0.085(6) 0.025(4) -0.014(3) -0.002(3)
O1_7 0.037(9) 0.041(8) 0.059(8) -0.020(6) 0.011(6) -0.018(6)
C1_7 0.043(9) 0.051(8) 0.061(8) -0.018(6) 0.014(6) -0.018(7)
C2_7 0.046(10) 0.053(10) 0.062(12) -0.016(8) 0.017(8) -0.016(8)
C3_7 0.032(11) 0.054(10) 0.064(11) -0.020(8) 0.013(9) -0.017(8)
C4_7 0.046(9) 0.065(13) 0.078(14) -0.021(10) 0.018(8) -0.025(8)
O1_6 0.018(6) 0.042(5) 0.111(13) -0.009(6) -0.009(7) 0.002(4)
C1_6 0.025(6) 0.056(7) 0.125(14) -0.008(7) -0.015(7) 0.010(5)
C2_6 0.030(11) 0.060(13) 0.126(14) -0.006(8) -0.014(8) 0.015(10)
C3_6 0.026(7) 0.068(11) 0.132(19) -0.005(11) -0.016(9) 0.004(7)
C4_6 0.025(10) 0.058(8) 0.134(17) -0.012(9) -0.017(10) 0.014(7)
O1_5 0.019(2) 0.054(3) 0.031(2) -0.0035(19) 0.0020(17) -0.0106(18)
C1_5 0.031(3) 0.093(4) 0.029(3) -0.007(2) 0.005(2) -0.017(3)
C2_5 0.044(4) 0.132(7) 0.042(4) 0.019(4) 0.009(3) -0.004(4)
C3_5 0.063(5) 0.108(5) 0.066(6) -0.033(4) 0.029(4) -0.026(4)
C4_5 0.031(3) 0.112(7) 0.042(4) 0.000(4) 0.008(3) -0.022(3)
O1_4 0.063(7) 0.037(4) 0.032(4) 0.000(3) -0.004(4) -0.020(4)
C1_4 0.063(6) 0.037(5) 0.040(5) 0.005(3) -0.005(4) -0.021(4)
C2_4 0.072(6) 0.056(7) 0.054(9) 0.004(6) -0.005(5) -0.009(5)
C3_4 0.081(10) 0.056(7) 0.041(5) 0.010(4) -0.004(5) -0.019(7)
C4_4 0.065(6) 0.044(6) 0.047(7) 0.006(5) -0.006(5) -0.027(5)
O1_3 0.044(5) 0.060(8) 0.057(8) -0.033(6) 0.012(4) 0.001(5)
C1_3 0.059(6) 0.067(7) 0.070(8) -0.037(6) 0.024(5) 0.002(5)
C2_3 0.099(11) 0.086(9) 0.095(10) -0.022(8) 0.022(8) 0.019(8)
C3_3 0.057(7) 0.074(9) 0.076(10) -0.029(7) 0.025(7) 0.004(6)
C4_3 0.071(9) 0.097(12) 0.080(10) -0.054(8) 0.024(7) -0.005(8)
O1_2 0.056(6) 0.034(4) 0.039(4) 0.004(3) 0.003(4) -0.004(4)
C1_2 0.081(6) 0.036(4) 0.050(5) 0.009(3) 0.003(4) -0.008(4)
C2_2 0.101(9) 0.054(7) 0.049(7) 0.013(5) 0.002(6) 0.014(6)
C3_2 0.083(10) 0.058(7) 0.052(5) 0.015(4) 0.004(5) -0.006(7)
C4_2 0.089(7) 0.067(8) 0.086(11) 0.022(8) -0.006(6) -0.021(5)
O1_1 0.036(3) 0.043(4) 0.045(4) -0.017(3) 0.011(3) -0.001(3)
C1_1 0.054(4) 0.062(4) 0.067(4) -0.033(3) 0.020(3) 0.004(3)
C2_1 0.096(9) 0.085(8) 0.070(5) -0.031(4) 0.019(4) -0.001(6)
C3_1 0.067(6) 0.060(4) 0.092(7) -0.027(4) 0.011(5) 0.007(4)
C4_1 0.053(4) 0.108(8) 0.121(9) -0.061(7) 0.020(4) 0.003(4)
C5 0.034(2) 0.047(3) 0.044(3) -0.012(2) -0.006(2) 0.005(2)
C6 0.041(3) 0.060(4) 0.112(6) -0.027(4) -0.015(3) -0.004(3)
C7 0.048(3) 0.044(3) 0.048(3) -0.014(2) -0.007(2) 0.011(2)
C8 0.083(5) 0.118(6) 0.046(3) -0.017(3) -0.001(3) 0.018(4)
C13 0.035(2) 0.050(3) 0.042(3) -0.020(2) 0.004(2) 0.000(2)
C14 0.054(3) 0.061(3) 0.059(3) -0.011(3) 0.009(3) 0.000(3)
C15 0.046(3) 0.076(4) 0.057(4) -0.031(3) 0.005(3) -0.012(3)
C16 0.035(3) 0.045(3) 0.067(4) -0.020(2) 0.011(2) 0.005(2)
C17 0.046(3) 0.042(2) 0.066(2) 0.0149(18) 0.0006(19) -0.004(2)
C21 0.0298(17) 0.058(2) 0.043(2) -0.0037(16) -0.0060(15) -0.0030(15)
C22 0.055(3) 0.064(3) 0.055(3) 0.004(2) -0.002(2) -0.007(2)
C23 0.045(3) 0.114(5) 0.058(3) -0.034(3) 0.001(2) -0.015(3)
C24 0.033(2) 0.075(3) 0.081(4) 0.005(3) -0.008(2) 0.004(2)
C29 0.0432(18) 0.053(2) 0.042(2) -0.0029(16) -0.0048(14) -0.0142(14)
C30 0.066(4) 0.054(2) 0.055(3) -0.002(2) -0.002(3) -0.022(2)
C31 0.076(4) 0.086(4) 0.042(2) 0.000(2) -0.010(2) -0.026(4)
C32 0.044(2) 0.063(3) 0.047(3) -0.004(2) -0.007(2) -0.007(2)
O1 0.0166(12) 0.0171(10) 0.0425(17) 0.0031(10) 0.0021(11) 0.0010(8)
C1 0.0164(12) 0.0176(12) 0.032(2) 0.0022(11) 0.0012(11) 0.0006(9)
O2 0.0204(11) 0.0307(15) 0.0406(16) -0.0077(12) 0.0026(10) -0.0027(10)
C2 0.0133(12) 0.0206(16) 0.044(2) 0.0022(14) 0.0015(12) -0.0006(10)
O3 0.0235(13) 0.0205(11) 0.0380(16) -0.0030(10) 0.0013(11) 0.0024(9)
C3 0.0136(12) 0.0199(15) 0.034(2) 0.0025(14) 0.0002(11) 0.0019(10)
O4 0.0341(16) 0.0305(15) 0.0308(12) -0.0049(10) 0.0058(10) -0.0033(12)
O5 0.0333(17) 0.056(2) 0.0330(15) 0.0105(13) 0.0013(12) -0.0005(15)
O6 0.0269(15) 0.0404(16) 0.0467(15) 0.0020(12) -0.0042(12) -0.0003(13)
O8 0.0398(18) 0.0479(19) 0.0374(14) -0.0075(12) -0.0005(12) 0.0110(15)
O9 0.0395(17) 0.0315(13) 0.061(2) 0.0031(13) 0.0021(14) -0.0019(12)
O10 0.0279(13) 0.0463(17) 0.056(2) -0.0043(15) -0.0079(12) 0.0061(12)
O12 0.0426(15) 0.0338(14) 0.0378(18) -0.0043(12) -0.0002(12) -0.0080(11)
Si1 0.0164(5) 0.0302(6) 0.0539(8) -0.0036(5) 0.0000(5) -0.0026(4)
Si2 0.0228(5) 0.0229(5) 0.0374(6) -0.0022(5) 0.0023(4) 0.0057(4)
Si3 0.0364(6) 0.0305(6) 0.0286(6) -0.0056(5) 0.0069(5) -0.0050(5)
Cl1 0.0110(4) 0.0198(5) 0.0946(10) 0.0028(5) 0.0031(5) -0.0016(3)
Cl2 0.0141(4) 0.0252(5) 0.0713(8) 0.0048(5) 0.0013(5) 0.0038(4)
Ce1 0.01631(11) 0.01656(11) 0.02706(12) 0.00026(8) 0.00308(8) -0.00059(8)
C20 0.058(5) 0.049(4) 0.066(3) 0.012(3) 0.004(3) -0.005(3)
C19 0.051(4) 0.038(4) 0.080(6) 0.010(4) -0.005(4) 0.006(3)
C18 0.046(4) 0.048(5) 0.075(6) 0.016(4) -0.003(4) -0.015(4)
C100 0.036(4) 0.057(6) 0.035(4) 0.008(4) 0.004(3) 0.004(3)
C101 0.043(4) 0.068(5) 0.028(4) 0.012(3) -0.006(3) 0.004(4)
C102 0.052(5) 0.100(8) 0.089(8) 0.055(7) 0.005(5) 0.013(6)
C103 0.043(4) 0.116(12) 0.060(7) 0.051(8) -0.006(4) 0.009(5)
C18A 0.069(13) 0.049(7) 0.089(12) 0.003(7) -0.003(10) -0.007(8)
C19A 0.081(12) 0.065(13) 0.087(9) -0.002(8) -0.018(9) 0.015(10)
C20A 0.056(9) 0.040(8) 0.065(9) 0.018(7) 0.009(7) -0.002(7)
C10A 0.038(7) 0.11(2) 0.036(9) 0.020(11) 0.012(6) 0.015(8)
C11A 0.043(8) 0.15(2) 0.085(16) 0.057(16) -0.008(8) -0.010(8)
C12A 0.048(8) 0.040(10) 0.024(6) -0.003(6) 0.000(6) 0.010(7)
C13A 0.031(6) 0.034(9) 0.022(5) -0.001(5) -0.004(4) -0.001(6)

loop_
_atom_type_symbol
_atom_type_description
_atom_type_scat_dispersion_real
_atom_type_scat_dispersion_imag
_atom_type_scat_source
C C 0.0033 0.0016 'International Tables Vol C Tables 4.2.6.8 and 6.1.1.4'
H H 0.0000 0.0000 'International Tables Vol C Tables 4.2.6.8 and 6.1.1.4'
O O 0.0106 0.0060 'International Tables Vol C Tables 4.2.6.8 and 6.1.1.4'
Si Si 0.0817 0.0704 'International Tables Vol C Tables 4.2.6.8 and 6.1.1.4'
Cl Cl 0.1484 0.1585 'International Tables Vol C Tables 4.2.6.8 and 6.1.1.4'
Ce Ce -0.2486 2.6331 'International Tables Vol C Tables 4.2.6.8 and 6.1.1.4'

loop_
_geom_angle_atom_site_label_1
_geom_angle_atom_site_label_2
_geom_angle_atom_site_label_3
_geom_angle
_geom_angle_site_symmetry_1
_geom_angle_site_symmetry_3
_geom_angle_publ_flag
C202 O200 C203 85.5(12) 4 4 ?
C202 O200 C201 87.5(9) 4 . ?
C203 O200 C201 165.5(16) 4 . ?
C202 O200 C204 164.5(13) 4 . ?
C203 O200 C204 79.0(8) 4 . ?
C201 O200 C204 108.0(13) . . ?
C202 O200 O200 139.9(8) 4 4 ?
C203 O200 O200 133.0(10) 4 4 ?
C201 O200 O200 52.4(7) . 4 ?
C204 O200 O200 55.6(7) . 4 ?
O200 C201 C202 116.6(12) . . ?
O200 C201 H20A 108.1 . . ?
C202 C201 H20A 108.1 . . ?
O200 C201 H20B 108.1 . . ?
C202 C201 H20B 108.1 . . ?
H20A C201 H20B 107.3 . . ?
C203 C202 C201 100.7(8) . . ?
C203 C202 H20C 111.6 . . ?
C201 C202 H20C 111.6 . . ?
C203 C202 H20D 111.6 . . ?
C201 C202 H20D 111.6 . . ?
H20C C202 H20D 109.4 . . ?
C202 C203 C204 99.1(9) . . ?
C202 C203 H20E 112.0 . . ?
C204 C203 H20E 112.0 . . ?
C202 C203 H20F 112.0 . . ?
C204 C203 H20F 112.0 . . ?
H20E C203 H20F 109.6 . . ?
O200 C204 C203 113.6(11) . . ?
O200 C204 H20G 108.9 . . ?
C203 C204 H20G 108.9 . . ?
O200 C204 H20H 108.9 . . ?
C203 C204 H20H 108.9 . . ?
H20G C204 H20H 107.7 . . ?
C1_8 O1_8 Si1 131.8(5) . . ?
O1_8 C1_8 C4_8 111.8(6) . . ?
O1_8 C1_8 C2_8 104.5(7) . . ?
C4_8 C1_8 C2_8 111.7(7) . . ?
O1_8 C1_8 C3_8 107.5(6) . . ?
C4_8 C1_8 C3_8 110.7(7) . . ?
C2_8 C1_8 C3_8 110.5(7) . . ?
C1_8 C2_8 H2A_8 109.5 . . ?
C1_8 C2_8 H2B_8 109.5 . . ?
H2A_8 C2_8 H2B_8 109.5 . . ?
C1_8 C2_8 H2C_8 109.5 . . ?
H2A_8 C2_8 H2C_8 109.5 . . ?
H2B_8 C2_8 H2C_8 109.5 . . ?
C1_8 C3_8 H3A_8 109.5 . . ?
C1_8 C3_8 H3B_8 109.5 . . ?
H3A_8 C3_8 H3B_8 109.5 . . ?
C1_8 C3_8 H3C_8 109.5 . . ?
H3A_8 C3_8 H3C_8 109.5 . . ?
H3B_8 C3_8 H3C_8 109.5 . . ?
C1_8 C4_8 H4A_8 109.5 . . ?
C1_8 C4_8 H4B_8 109.5 . . ?
H4A_8 C4_8 H4B_8 109.5 . . ?
C1_8 C4_8 H4C_8 109.5 . . ?
H4A_8 C4_8 H4C_8 109.5 . . ?
H4B_8 C4_8 H4C_8 109.5 . . ?
C1_7 O1_7 Si1 143.9(18) . . ?
O1_7 C1_7 C3_7 111.1(16) . . ?
O1_7 C1_7 C2_7 107.7(16) . . ?
C3_7 C1_7 C2_7 109.8(16) . . ?
O1_7 C1_7 C4_7 105.1(16) . . ?
C3_7 C1_7 C4_7 111.9(15) . . ?
C2_7 C1_7 C4_7 111.1(16) . . ?
C1_7 C2_7 H2A_7 109.5 . . ?
C1_7 C2_7 H2B_7 109.5 . . ?
H2A_7 C2_7 H2B_7 109.5 . . ?
C1_7 C2_7 H2C_7 109.5 . . ?
H2A_7 C2_7 H2C_7 109.5 . . ?
H2B_7 C2_7 H2C_7 109.5 . . ?
C1_7 C3_7 H3A_7 109.5 . . ?
C1_7 C3_7 H3B_7 109.5 . . ?
H3A_7 C3_7 H3B_7 109.5 . . ?
C1_7 C3_7 H3C_7 109.5 . . ?
H3A_7 C3_7 H3C_7 109.5 . . ?
H3B_7 C3_7 H3C_7 109.5 . . ?
C1_7 C4_7 H4A_7 109.5 . . ?
C1_7 C4_7 H4B_7 109.5 . . ?
H4A_7 C4_7 H4B_7 109.5 . . ?
C1_7 C4_7 H4C_7 109.5 . . ?
H4A_7 C4_7 H4C_7 109.5 . . ?
H4B_7 C4_7 H4C_7 109.5 . . ?
C1_6 O1_6 Si1 127.8(15) . . ?
O1_6 C1_6 C3_6 109.8(15) . . ?
O1_6 C1_6 C4_6 106.5(15) . . ?
C3_6 C1_6 C4_6 110.2(16) . . ?
O1_6 C1_6 C2_6 106.9(16) . . ?
C3_6 C1_6 C2_6 112.2(17) . . ?
C4_6 C1_6 C2_6 111.1(17) . . ?
C1_6 C2_6 H2A_6 109.5 . . ?
C1_6 C2_6 H2B_6 109.5 . . ?
H2A_6 C2_6 H2B_6 109.5 . . ?
C1_6 C2_6 H2C_6 109.5 . . ?
H2A_6 C2_6 H2C_6 109.5 . . ?
H2B_6 C2_6 H2C_6 109.5 . . ?
C1_6 C3_6 H3A_6 109.5 . . ?
C1_6 C3_6 H3B_6 109.5 . . ?
H3A_6 C3_6 H3B_6 109.5 . . ?
C1_6 C3_6 H3C_6 109.5 . . ?
H3A_6 C3_6 H3C_6 109.5 . . ?
H3B_6 C3_6 H3C_6 109.5 . . ?
C1_6 C4_6 H4A_6 109.5 . . ?
C1_6 C4_6 H4B_6 109.5 . . ?
H4A_6 C4_6 H4B_6 109.5 . . ?
C1_6 C4_6 H4C_6 109.5 . . ?
H4A_6 C4_6 H4C_6 109.5 . . ?
H4B_6 C4_6 H4C_6 109.5 . . ?
C1_5 O1_5 Si1 130.6(5) . . ?
O1_5 C1_5 C2_5 107.9(6) . . ?
O1_5 C1_5 C3_5 111.0(6) . . ?
C2_5 C1_5 C3_5 111.7(7) . . ?
O1_5 C1_5 C4_5 105.5(5) . . ?
C2_5 C1_5 C4_5 110.3(6) . . ?
C3_5 C1_5 C4_5 110.3(6) . . ?
C1_5 C2_5 H2A_5 109.5 . . ?
C1_5 C2_5 H2B_5 109.5 . . ?
H2A_5 C2_5 H2B_5 109.5 . . ?
C1_5 C2_5 H2C_5 109.5 . . ?
H2A_5 C2_5 H2C_5 109.5 . . ?
H2B_5 C2_5 H2C_5 109.5 . . ?
C1_5 C3_5 H3A_5 109.5 . . ?
C1_5 C3_5 H3B_5 109.5 . . ?
H3A_5 C3_5 H3B_5 109.5 . . ?
C1_5 C3_5 H3C_5 109.5 . . ?
H3A_5 C3_5 H3C_5 109.5 . . ?
H3B_5 C3_5 H3C_5 109.5 . . ?
C1_5 C4_5 H4A_5 109.5 . . ?
C1_5 C4_5 H4B_5 109.5 . . ?
H4A_5 C4_5 H4B_5 109.5 . . ?
C1_5 C4_5 H4C_5 109.5 . . ?
H4A_5 C4_5 H4C_5 109.5 . . ?
H4B_5 C4_5 H4C_5 109.5 . . ?
C1_4 O1_4 Si3 133.1(15) . . ?
O1_4 C1_4 C3_4 105.6(12) . . ?
O1_4 C1_4 C4_4 110.1(11) . . ?
C3_4 C1_4 C4_4 112.1(11) . . ?
O1_4 C1_4 C2_4 108.1(12) . . ?
C3_4 C1_4 C2_4 109.3(12) . . ?
C4_4 C1_4 C2_4 111.3(13) . . ?
C1_4 C2_4 H2A_4 109.5 . . ?
C1_4 C2_4 H2B_4 109.5 . . ?
H2A_4 C2_4 H2B_4 109.5 . . ?
C1_4 C2_4 H2C_4 109.5 . . ?
H2A_4 C2_4 H2C_4 109.5 . . ?
H2B_4 C2_4 H2C_4 109.5 . . ?
C1_4 C3_4 H3A_4 109.5 . . ?
C1_4 C3_4 H3B_4 109.5 . . ?
H3A_4 C3_4 H3B_4 109.5 . . ?
C1_4 C3_4 H3C_4 109.5 . . ?
H3A_4 C3_4 H3C_4 109.5 . . ?
H3B_4 C3_4 H3C_4 109.5 . . ?
C1_4 C4_4 H4A_4 109.5 . . ?
C1_4 C4_4 H4B_4 109.5 . . ?
H4A_4 C4_4 H4B_4 109.5 . . ?
C1_4 C4_4 H4C_4 109.5 . . ?
H4A_4 C4_4 H4C_4 109.5 . . ?
H4B_4 C4_4 H4C_4 109.5 . . ?
C1_3 O1_3 Si3 138(2) . . ?
O1_3 C1_3 C2_3 108.3(15) . . ?
O1_3 C1_3 C3_3 107.3(14) . . ?
C2_3 C1_3 C3_3 109.8(14) . . ?
O1_3 C1_3 C4_3 110.7(16) . . ?
C2_3 C1_3 C4_3 108.9(15) . . ?
C3_3 C1_3 C4_3 111.9(14) . . ?
C1_3 C2_3 H2A_3 109.5 . . ?
C1_3 C2_3 H2B_3 109.5 . . ?
H2A_3 C2_3 H2B_3 109.5 . . ?
C1_3 C2_3 H2C_3 109.5 . . ?
H2A_3 C2_3 H2C_3 109.5 . . ?
H2B_3 C2_3 H2C_3 109.5 . . ?
C1_3 C3_3 H3A_3 109.5 . . ?
C1_3 C3_3 H3B_3 109.5 . . ?
H3A_3 C3_3 H3B_3 109.5 . . ?
C1_3 C3_3 H3C_3 109.5 . . ?
H3A_3 C3_3 H3C_3 109.5 . . ?
H3B_3 C3_3 H3C_3 109.5 . . ?
C1_3 C4_3 H4A_3 109.5 . . ?
C1_3 C4_3 H4B_3 109.5 . . ?
H4A_3 C4_3 H4B_3 109.5 . . ?
C1_3 C4_3 H4C_3 109.5 . . ?
H4A_3 C4_3 H4C_3 109.5 . . ?
H4B_3 C4_3 H4C_3 109.5 . . ?
C1_2 O1_2 Si3 131.0(13) . . ?
O1_2 C1_2 C4_2 109.6(11) . . ?
O1_2 C1_2 C3_2 106.0(11) . . ?
C4_2 C1_2 C3_2 111.2(11) . . ?
O1_2 C1_2 C2_2 107.8(12) . . ?
C4_2 C1_2 C2_2 112.4(13) . . ?
C3_2 C1_2 C2_2 109.6(11) . . ?
C1_2 C2_2 H2A_2 109.5 . . ?
C1_2 C2_2 H2B_2 109.5 . . ?
H2A_2 C2_2 H2B_2 109.5 . . ?
C1_2 C2_2 H2C_2 109.5 . . ?
H2A_2 C2_2 H2C_2 109.5 . . ?
H2B_2 C2_2 H2C_2 109.5 . . ?
C1_2 C3_2 H3A_2 109.5 . . ?
C1_2 C3_2 H3B_2 109.5 . . ?
H3A_2 C3_2 H3B_2 109.5 . . ?
C1_2 C3_2 H3C_2 109.5 . . ?
H3A_2 C3_2 H3C_2 109.5 . . ?
H3B_2 C3_2 H3C_2 109.5 . . ?
C1_2 C4_2 H4A_2 109.5 . . ?
C1_2 C4_2 H4B_2 109.5 . . ?
H4A_2 C4_2 H4B_2 109.5 . . ?
C1_2 C4_2 H4C_2 109.5 . . ?
H4A_2 C4_2 H4C_2 109.5 . . ?
H4B_2 C4_2 H4C_2 109.5 . . ?
C1_1 O1_1 Si3 128.2(10) . . ?
O1_1 C1_1 C3_1 108.5(8) . . ?
O1_1 C1_1 C4_1 103.6(9) . . ?
C3_1 C1_1 C4_1 108.7(9) . . ?
O1_1 C1_1 C2_1 110.3(9) . . ?
C3_1 C1_1 C2_1 113.6(9) . . ?
C4_1 C1_1 C2_1 111.6(10) . . ?
C1_1 C2_1 H2A_1 109.5 . . ?
C1_1 C2_1 H2B_1 109.5 . . ?
H2A_1 C2_1 H2B_1 109.5 . . ?
C1_1 C2_1 H2C_1 109.5 . . ?
H2A_1 C2_1 H2C_1 109.5 . . ?
H2B_1 C2_1 H2C_1 109.5 . . ?
C1_1 C3_1 H3A_1 109.5 . . ?
C1_1 C3_1 H3B_1 109.5 . . ?
H3A_1 C3_1 H3B_1 109.5 . . ?
C1_1 C3_1 H3C_1 109.5 . . ?
H3A_1 C3_1 H3C_1 109.5 . . ?
H3B_1 C3_1 H3C_1 109.5 . . ?
C1_1 C4_1 H4A_1 109.5 . . ?
C1_1 C4_1 H4B_1 109.5 . . ?
H4A_1 C4_1 H4B_1 109.5 . . ?
C1_1 C4_1 H4C_1 109.5 . . ?
H4A_1 C4_1 H4C_1 109.5 . . ?
H4B_1 C4_1 H4C_1 109.5 . . ?
O6 C5 C6 108.5(4) . . ?
O6 C5 C7 110.6(4) . . ?
C6 C5 C7 112.9(5) . . ?
O6 C5 C8 105.3(5) . . ?
C6 C5 C8 110.0(5) . . ?
C7 C5 C8 109.3(5) . . ?
C5 C6 H6A 109.5 . . ?
C5 C6 H6B 109.5 . . ?
H6A C6 H6B 109.5 . . ?
C5 C6 H6C 109.5 . . ?
H6A C6 H6C 109.5 . . ?
H6B C6 H6C 109.5 . . ?
C5 C7 H7A 109.5 . . ?
C5 C7 H7B 109.5 . . ?
H7A C7 H7B 109.5 . . ?
C5 C7 H7C 109.5 . . ?
H7A C7 H7C 109.5 . . ?
H7B C7 H7C 109.5 . . ?
C5 C8 H8A 109.5 . . ?
C5 C8 H8B 109.5 . . ?
H8A C8 H8B 109.5 . . ?
C5 C8 H8C 109.5 . . ?
H8A C8 H8C 109.5 . . ?
H8B C8 H8C 109.5 . . ?
O8 C13 C16 111.3(4) . . ?
O8 C13 C14 104.3(4) . . ?
C16 C13 C14 110.8(4) . . ?
O8 C13 C15 109.0(4) . . ?
C16 C13 C15 110.5(5) . . ?
C14 C13 C15 110.8(5) . . ?
C13 C14 H14A 109.5 . . ?
C13 C14 H14B 109.5 . . ?
H14A C14 H14B 109.5 . . ?
C13 C14 H14C 109.5 . . ?
H14A C14 H14C 109.5 . . ?
H14B C14 H14C 109.5 . . ?
C13 C15 H15A 109.5 . . ?
C13 C15 H15B 109.5 . . ?
H15A C15 H15B 109.5 . . ?
C13 C15 H15C 109.5 . . ?
H15A C15 H15C 109.5 . . ?
H15B C15 H15C 109.5 . . ?
C13 C16 H16A 109.5 . . ?
C13 C16 H16B 109.5 . . ?
H16A C16 H16B 109.5 . . ?
C13 C16 H16C 109.5 . . ?
H16A C16 H16C 109.5 . . ?
H16B C16 H16C 109.5 . . ?
C18A C17 O9 105.7(17) . . ?
C20 C17 O9 112.2(5) . . ?
C20 C17 C18 115.1(7) . . ?
O9 C17 C18 103.4(6) . . ?
C20 C17 C19 114.9(7) . . ?
O9 C17 C19 102.4(5) . . ?
C18 C17 C19 107.4(6) . . ?
C18A C17 C19A 116.1(19) . . ?
O9 C17 C19A 129.5(12) . . ?
C18A C17 C20A 105.4(16) . . ?
O9 C17 C20A 99.4(8) . . ?
C19A C17 C20A 95.8(14) . . ?
O10 C21 C22 111.5(4) . . ?
O10 C21 C24 103.9(4) . . ?
C22 C21 C24 112.0(5) . . ?
O10 C21 C23 106.9(4) . . ?
C22 C21 C23 110.5(5) . . ?
C24 C21 C23 111.8(5) . . ?
C21 C22 H22A 109.5 . . ?
C21 C22 H22B 109.5 . . ?
H22A C22 H22B 109.5 . . ?
C21 C22 H22C 109.5 . . ?
H22A C22 H22C 109.5 . . ?
H22B C22 H22C 109.5 . . ?
C21 C23 H23A 109.5 . . ?
C21 C23 H23B 109.5 . . ?
H23A C23 H23B 109.5 . . ?
C21 C23 H23C 109.5 . . ?
H23A C23 H23C 109.5 . . ?
H23B C23 H23C 109.5 . . ?
C21 C24 H24A 109.5 . . ?
C21 C24 H24B 109.5 . . ?
H24A C24 H24B 109.5 . . ?
C21 C24 H24C 109.5 . . ?
H24A C24 H24C 109.5 . . ?
H24B C24 H24C 109.5 . . ?
O12 C29 C32 110.1(4) . . ?
O12 C29 C30 105.5(5) . . ?
C32 C29 C30 110.3(5) . . ?
O12 C29 C31 109.3(5) . . ?
C32 C29 C31 111.3(5) . . ?
C30 C29 C31 110.2(5) . . ?
C29 C30 H30A 109.5 . . ?
C29 C30 H30B 109.5 . . ?
H30A C30 H30B 109.5 . . ?
C29 C30 H30C 109.5 . . ?
H30A C30 H30C 109.5 . . ?
H30B C30 H30C 109.5 . . ?
C29 C31 H31A 109.5 . . ?
C29 C31 H31B 109.5 . . ?
H31A C31 H31B 109.5 . . ?
C29 C31 H31C 109.5 . . ?
H31A C31 H31C 109.5 . . ?
H31B C31 H31C 109.5 . . ?
C29 C32 H32A 109.5 . . ?
C29 C32 H32B 109.5 . . ?
H32A C32 H32B 109.5 . . ?
C29 C32 H32C 109.5 . . ?
H32A C32 H32C 109.5 . . ?
H32B C32 H32C 109.5 . . ?
C1 O1 Ce1 140.0(2) . . ?
O1 C1 C3 122.5(3) . . ?
O1 C1 C2 120.9(3) . . ?
C3 C1 C2 116.6(3) . . ?
Si1 O2 Ce1 163.2(2) . . ?
C2 C2 C1 121.8(2) 2_565 . ?
C2 C2 Cl1 120.88(13) 2_565 . ?
C1 C2 Cl1 117.3(3) . . ?
Si2 O3 Ce1 166.77(19) . . ?
C1 C3 C3 121.6(2) . 2_565 ?
C1 C3 Cl2 117.7(3) . . ?
C3 C3 Cl2 120.78(13) 2_565 . ?
Si3 O4 Ce1 156.92(19) . . ?
C13A O5 C10A 101(2) . . ?
C103 O5 C100 109.1(8) . . ?
C13A O5 Ce1 135.9(12) . . ?
C10A O5 Ce1 122.7(16) . . ?
C103 O5 Ce1 126.2(6) . . ?
C100 O5 Ce1 119.5(5) . . ?
C5 O6 Si1 129.9(3) . . ?
C13 O8 Si2 130.8(3) . . ?
C17 O9 Si2 131.7(4) . . ?
C21 O10 Si2 131.0(3) . . ?
C29 O12 Si3 132.1(3) . . ?
O1_6 Si1 O6 129.9(10) . . ?
O1_5 Si1 O6 105.2(3) . . ?
O1_6 Si1 O2 96.7(7) . . ?
O1_5 Si1 O2 113.9(2) . . ?
O6 Si1 O2 112.41(17) . . ?
O1_5 Si1 O1_8 114.6(3) . . ?
O6 Si1 O1_8 103.6(2) . . ?
O2 Si1 O1_8 106.9(2) . . ?
O1_6 Si1 O1_7 102.5(13) . . ?
O6 Si1 O1_7 110.7(8) . . ?
O2 Si1 O1_7 100.3(10) . . ?
O10 Si2 O3 112.79(18) . . ?
O10 Si2 O8 113.85(19) . . ?
O3 Si2 O8 105.93(17) . . ?
O10 Si2 O9 107.65(19) . . ?
O3 Si2 O9 112.53(17) . . ?
O8 Si2 O9 103.8(2) . . ?
O1_4 Si3 O1_3 102.7(13) . . ?
O1_4 Si3 O4 112.8(8) . . ?
O1_3 Si3 O4 107.8(10) . . ?
O1_4 Si3 O12 109.2(7) . . ?
O1_3 Si3 O12 109.9(10) . . ?
O4 Si3 O12 113.86(17) . . ?
O4 Si3 O1_1 104.7(5) . . ?
O12 Si3 O1_1 105.5(5) . . ?
O4 Si3 O1_2 110.7(7) . . ?
O12 Si3 O1_2 103.0(6) . . ?
O1_1 Si3 O1_2 119.3(8) . . ?
C2 Cl1 Ce1 97.22(13) . . ?
O2 Ce1 O3 108.50(11) . . ?
O2 Ce1 O4 100.56(12) . . ?
O3 Ce1 O4 104.05(12) . . ?
O2 Ce1 O1 138.12(11) . . ?
O3 Ce1 O1 106.85(10) . . ?
O4 Ce1 O1 91.90(11) . . ?
O2 Ce1 O5 82.61(11) . . ?
O3 Ce1 O5 89.00(12) . . ?
O4 Ce1 O5 164.58(12) . . ?
O1 Ce1 O5 76.24(11) . . ?
O2 Ce1 Cl1 76.54(8) . . ?
O3 Ce1 Cl1 167.31(8) . . ?
O4 Ce1 Cl1 86.04(9) . . ?
O1 Ce1 Cl1 64.53(7) . . ?
O5 Ce1 Cl1 80.00(9) . . ?
C17 C20 H20I 109.5 . . ?
C17 C20 H20J 109.5 . . ?
H20I C20 H20J 109.5 . . ?
C17 C20 H20K 109.5 . . ?
H20I C20 H20K 109.5 . . ?
H20J C20 H20K 109.5 . . ?
C17 C19 H19A 109.5 . . ?
C17 C19 H19B 109.5 . . ?
H19A C19 H19B 109.5 . . ?
C17 C19 H19C 109.5 . . ?
H19A C19 H19C 109.5 . . ?
H19B C19 H19C 109.5 . . ?
C17 C18 H18A 109.5 . . ?
C17 C18 H18B 109.5 . . ?
H18A C18 H18B 109.5 . . ?
C17 C18 H18C 109.5 . . ?
H18A C18 H18C 109.5 . . ?
H18B C18 H18C 109.5 . . ?
O5 C100 C101 104.8(8) . . ?
O5 C100 H10A 110.8 . . ?
C101 C100 H10A 110.8 . . ?
O5 C100 H10B 110.8 . . ?
C101 C100 H10B 110.8 . . ?
H10A C100 H10B 108.9 . . ?
C100 C101 C102 98.4(8) . . ?
C100 C101 H10C 112.1 . . ?
C102 C101 H10C 112.1 . . ?
C100 C101 H10D 112.1 . . ?
C102 C101 H10D 112.1 . . ?
H10C C101 H10D 109.7 . . ?
C103 C102 C101 105.6(9) . . ?
C103 C102 H10E 110.6 . . ?
C101 C102 H10E 110.6 . . ?
C103 C102 H10F 110.6 . . ?
C101 C102 H10F 110.6 . . ?
H10E C102 H10F 108.8 . . ?
C102 C103 O5 106.2(10) . . ?
C102 C103 H10G 110.5 . . ?
O5 C103 H10G 110.5 . . ?
C102 C103 H10H 110.5 . . ?
O5 C103 H10H 110.5 . . ?
H10G C103 H10H 108.7 . . ?
C17 C18A H18D 109.5 . . ?
C17 C18A H18E 109.5 . . ?
H18D C18A H18E 109.5 . . ?
C17 C18A H18F 109.5 . . ?
H18D C18A H18F 109.5 . . ?
H18E C18A H18F 109.5 . . ?
C17 C19A H19D 109.5 . . ?
C17 C19A H19E 109.5 . . ?
H19D C19A H19E 109.5 . . ?
C17 C19A H19F 109.5 . . ?
H19D C19A H19F 109.5 . . ?
H19E C19A H19F 109.5 . . ?
C17 C20A H20L 109.5 . . ?
C17 C20A H20M 109.5 . . ?
H20L C20A H20M 109.5 . . ?
C17 C20A H20N 109.5 . . ?
H20L C20A H20N 109.5 . . ?
H20M C20A H20N 109.5 . . ?
O5 C10A C11A 105(3) . . ?
O5 C10A H10I 110.8 . . ?
C11A C10A H10I 110.8 . . ?
O5 C10A H10J 110.8 . . ?
C11A C10A H10J 110.8 . . ?
H10I C10A H10J 108.9 . . ?
C10A C11A C12A 93(3) . . ?
C10A C11A H11A 113.0 . . ?
C12A C11A H11A 113.0 . . ?
C10A C11A H11B 113.0 . . ?
C12A C11A H11B 113.0 . . ?
H11A C11A H11B 110.4 . . ?
C13A C12A C11A 96(2) . . ?
C13A C12A H12A 112.5 . . ?
C11A C12A H12A 112.5 . . ?
C13A C12A H12B 112.5 . . ?
C11A C12A H12B 112.5 . . ?
H12A C12A H12B 110.0 . . ?
C12A C13A O5 118(2) . . ?
C12A C13A H13A 107.8 . . ?
O5 C13A H13A 107.8 . . ?
C12A C13A H13B 107.8 . . ?
O5 C13A H13B 107.8 . . ?
H13A C13A H13B 107.1 . . ?

loop_
_geom_bond_atom_site_label_1
_geom_bond_atom_site_label_2
_geom_bond_distance
_geom_bond_site_symmetry_2
_geom_bond_publ_flag
O200 C202 1.169(17) 4 ?
O200 C203 1.299(19) 4 ?
O200 C201 1.375(13) . ?
O200 C204 1.485(14) . ?
O200 O200 1.68(3) 4 ?
C201 C202 1.765(12) . ?
C201 H20A 0.9900 . ?
C201 H20B 0.9900 . ?
C202 C203 1.678(16) . ?
C202 H20C 0.9900 . ?
C202 H20D 0.9900 . ?
C203 C204 1.777(15) . ?
C203 H20E 0.9900 . ?
C203 H20F 0.9900 . ?
C204 H20G 0.9900 . ?
C204 H20H 0.9900 . ?
O1_8 C1_8 1.448(8) . ?
O1_8 Si1 1.636(4) . ?
C1_8 C4_8 1.506(9) . ?
C1_8 C2_8 1.515(10) . ?
C1_8 C3_8 1.523(9) . ?
C2_8 H2A_8 0.9800 . ?
C2_8 H2B_8 0.9800 . ?
C2_8 H2C_8 0.9800 . ?
C3_8 H3A_8 0.9800 . ?
C3_8 H3B_8 0.9800 . ?
C3_8 H3C_8 0.9800 . ?
C4_8 H4A_8 0.9800 . ?
C4_8 H4B_8 0.9800 . ?
C4_8 H4C_8 0.9800 . ?
O1_7 C1_7 1.451(17) . ?
O1_7 Si1 1.80(2) . ?
C1_7 C3_7 1.503(13) . ?
C1_7 C2_7 1.512(14) . ?
C1_7 C4_7 1.516(13) . ?
C2_7 H2A_7 0.9800 . ?
C2_7 H2B_7 0.9800 . ?
C2_7 H2C_7 0.9800 . ?
C3_7 H3A_7 0.9800 . ?
C3_7 H3B_7 0.9800 . ?
C3_7 H3C_7 0.9800 . ?
C4_7 H4A_7 0.9800 . ?
C4_7 H4B_7 0.9800 . ?
C4_7 H4C_7 0.9800 . ?
O1_6 C1_6 1.443(16) . ?
O1_6 Si1 1.574(19) . ?
C1_6 C3_6 1.507(13) . ?
C1_6 C4_6 1.513(13) . ?
C1_6 C2_6 1.514(14) . ?
C2_6 H2A_6 0.9800 . ?
C2_6 H2B_6 0.9800 . ?
C2_6 H2C_6 0.9800 . ?
C3_6 H3A_6 0.9800 . ?
C3_6 H3B_6 0.9800 . ?
C3_6 H3C_6 0.9800 . ?
C4_6 H4A_6 0.9800 . ?
C4_6 H4B_6 0.9800 . ?
C4_6 H4C_6 0.9800 . ?
O1_5 C1_5 1.436(7) . ?
O1_5 Si1 1.593(6) . ?
C1_5 C2_5 1.507(9) . ?
C1_5 C3_5 1.508(9) . ?
C1_5 C4_5 1.522(7) . ?
C2_5 H2A_5 0.9800 . ?
C2_5 H2B_5 0.9800 . ?
C2_5 H2C_5 0.9800 . ?
C3_5 H3A_5 0.9800 . ?
C3_5 H3B_5 0.9800 . ?
C3_5 H3C_5 0.9800 . ?
C4_5 H4A_5 0.9800 . ?
C4_5 H4B_5 0.9800 . ?
C4_5 H4C_5 0.9800 . ?
O1_4 C1_4 1.441(13) . ?
O1_4 Si3 1.573(18) . ?
C1_4 C3_4 1.503(11) . ?
C1_4 C4_4 1.508(11) . ?
C1_4 C2_4 1.518(12) . ?
C2_4 H2A_4 0.9800 . ?
C2_4 H2B_4 0.9800 . ?
C2_4 H2C_4 0.9800 . ?
C3_4 H3A_4 0.9800 . ?
C3_4 H3B_4 0.9800 . ?
C3_4 H3C_4 0.9800 . ?
C4_4 H4A_4 0.9800 . ?
C4_4 H4B_4 0.9800 . ?
C4_4 H4C_4 0.9800 . ?
O1_3 C1_3 1.429(15) . ?
O1_3 Si3 1.59(2) . ?
C1_3 C2_3 1.510(13) . ?
C1_3 C3_3 1.512(13) . ?
C1_3 C4_3 1.513(13) . ?
C2_3 H2A_3 0.9800 . ?
C2_3 H2B_3 0.9800 . ?
C2_3 H2C_3 0.9800 . ?
C3_3 H3A_3 0.9800 . ?
C3_3 H3B_3 0.9800 . ?
C3_3 H3C_3 0.9800 . ?
C4_3 H4A_3 0.9800 . ?
C4_3 H4B_3 0.9800 . ?
C4_3 H4C_3 0.9800 . ?
O1_2 C1_2 1.442(13) . ?
O1_2 Si3 1.664(17) . ?
C1_2 C4_2 1.496(12) . ?
C1_2 C3_2 1.506(12) . ?
C1_2 C2_2 1.522(12) . ?
C2_2 H2A_2 0.9800 . ?
C2_2 H2B_2 0.9800 . ?
C2_2 H2C_2 0.9800 . ?
C3_2 H3A_2 0.9800 . ?
C3_2 H3B_2 0.9800 . ?
C3_2 H3C_2 0.9800 . ?
C4_2 H4A_2 0.9800 . ?
C4_2 H4B_2 0.9800 . ?
C4_2 H4C_2 0.9800 . ?
O1_1 C1_1 1.440(10) . ?
O1_1 Si3 1.643(12) . ?
C1_1 C3_1 1.504(10) . ?
C1_1 C4_1 1.518(10) . ?
C1_1 C2_1 1.529(11) . ?
C2_1 H2A_1 0.9800 . ?
C2_1 H2B_1 0.9800 . ?
C2_1 H2C_1 0.9800 . ?
C3_1 H3A_1 0.9800 . ?
C3_1 H3B_1 0.9800 . ?
C3_1 H3C_1 0.9800 . ?
C4_1 H4A_1 0.9800 . ?
C4_1 H4B_1 0.9800 . ?
C4_1 H4C_1 0.9800 . ?
C5 O6 1.437(6) . ?
C5 C6 1.498(7) . ?
C5 C7 1.517(7) . ?
C5 C8 1.528(8) . ?
C6 H6A 0.9800 . ?
C6 H6B 0.9800 . ?
C6 H6C 0.9800 . ?
C7 H7A 0.9800 . ?
C7 H7B 0.9800 . ?
C7 H7C 0.9800 . ?
C8 H8A 0.9800 . ?
C8 H8B 0.9800 . ?
C8 H8C 0.9800 . ?
C13 O8 1.444(5) . ?
C13 C16 1.517(7) . ?
C13 C14 1.527(8) . ?
C13 C15 1.529(7) . ?
C14 H14A 0.9800 . ?
C14 H14B 0.9800 . ?
C14 H14C 0.9800 . ?
C15 H15A 0.9800 . ?
C15 H15B 0.9800 . ?
C15 H15C 0.9800 . ?
C16 H16A 0.9800 . ?
C16 H16B 0.9800 . ?
C16 H16C 0.9800 . ?
C17 C18A 1.30(3) . ?
C17 C20 1.405(10) . ?
C17 O9 1.449(6) . ?
C17 C18 1.565(11) . ?
C17 C19 1.571(9) . ?
C17 C19A 1.58(3) . ?
C17 C20A 1.72(2) . ?
C21 O10 1.467(6) . ?
C21 C22 1.483(8) . ?
C21 C24 1.500(7) . ?
C21 C23 1.519(8) . ?
C22 H22A 0.9800 . ?
C22 H22B 0.9800 . ?
C22 H22C 0.9800 . ?
C23 H23A 0.9800 . ?
C23 H23B 0.9800 . ?
C23 H23C 0.9800 . ?
C24 H24A 0.9800 . ?
C24 H24B 0.9800 . ?
C24 H24C 0.9800 . ?
C29 O12 1.443(6) . ?
C29 C32 1.510(8) . ?
C29 C30 1.516(7) . ?
C29 C31 1.525(8) . ?
C30 H30A 0.9800 . ?
C30 H30B 0.9800 . ?
C30 H30C 0.9800 . ?
C31 H31A 0.9800 . ?
C31 H31B 0.9800 . ?
C31 H31C 0.9800 . ?
C32 H32A 0.9800 . ?
C32 H32B 0.9800 . ?
C32 H32C 0.9800 . ?
O1 C1 1.326(4) . ?
O1 Ce1 2.184(3) . ?
C1 C3 1.394(5) . ?
C1 C2 1.406(5) . ?
O2 Si1 1.626(3) . ?
O2 Ce1 2.091(3) . ?
C2 C2 1.373(8) 2_565 ?
C2 Cl1 1.740(4) . ?
O3 Si2 1.613(3) . ?
O3 Ce1 2.094(3) . ?
C3 C3 1.397(7) 2_565 ?
C3 Cl2 1.723(4) . ?
O4 Si3 1.607(3) . ?
O4 Ce1 2.104(3) . ?
O5 C13A 1.36(3) . ?
O5 C10A 1.38(4) . ?
O5 C103 1.470(12) . ?
O5 C100 1.498(11) . ?
O5 Ce1 2.495(3) . ?
O6 Si1 1.611(4) . ?
O8 Si2 1.620(4) . ?
O9 Si2 1.633(3) . ?
O10 Si2 1.597(3) . ?
O12 Si3 1.623(3) . ?
Cl1 Ce1 3.0849(10) . ?
C20 H20I 0.9800 . ?
C20 H20J 0.9800 . ?
C20 H20K 0.9800 . ?
C19 H19A 0.9800 . ?
C19 H19B 0.9800 . ?
C19 H19C 0.9800 . ?
C18 H18A 0.9800 . ?
C18 H18B 0.9800 . ?
C18 H18C 0.9800 . ?
C100 C101 1.531(15) . ?
C100 H10A 0.9900 . ?
C100 H10B 0.9900 . ?
C101 C102 1.599(16) . ?
C101 H10C 0.9900 . ?
C101 H10D 0.9900 . ?
C102 C103 1.419(16) . ?
C102 H10E 0.9900 . ?
C102 H10F 0.9900 . ?
C103 H10G 0.9900 . ?
C103 H10H 0.9900 . ?
C18A H18D 0.9800 . ?
C18A H18E 0.9800 . ?
C18A H18F 0.9800 . ?
C19A H19D 0.9800 . ?
C19A H19E 0.9800 . ?
C19A H19F 0.9800 . ?
C20A H20L 0.9800 . ?
C20A H20M 0.9800 . ?
C20A H20N 0.9800 . ?
C10A C11A 1.44(5) . ?
C10A H10I 0.9900 . ?
C10A H10J 0.9900 . ?
C11A C12A 1.78(4) . ?
C11A H11A 0.9900 . ?
C11A H11B 0.9900 . ?
C12A C13A 1.33(4) . ?
C12A H12A 0.9900 . ?
C12A H12B 0.9900 . ?
C13A H13A 0.9900 . ?
C13A H13B 0.9900 . ?
